data_1558058
loop_
_publ_author_name
'Drescher, Regina'
'Lin, Shujuan'
'Hofmann, Alexander'
'Lenczyk, Carsten'
'Kachel, Stephanie'
'Krummenacher, Ivo'
'Lin, Zhenyang'
'Braunschweig, Holger'

_publ_section_title
;
 Ring expansion of alumoles with organic azides: selective formation of
 six-membered aluminum-nitrogen heterocycles.
;
_journal_issue 21
_journal_name_full 'Chemical science'
_journal_page_first 5559
_journal_page_last 5564
_journal_paper_doi 10.1039/d0sc02032j
_journal_volume 11
_journal_year 2020
_chemical_formula_moiety 'C38 H60 Al N3'
_chemical_formula_sum 'C38 H60 Al N3'
_chemical_formula_weight 585.87
_chemical_name_systematic MesN3
_chemical_properties_physical Air-sensitive,Moisture-sensitive
_space_group_crystal_system monoclinic
_space_group_IT_number 14
_space_group_name_Hall '-P 2yn'
_space_group_name_H-M_alt 'P 1 21/n 1'
_atom_sites_solution_hydrogens geom
_atom_sites_solution_primary dual
_atom_sites_solution_secondary difmap
_audit_creation_method SHELXL-2014/7
_audit_update_record
;
2020-02-28 deposited with the CCDC.	2020-05-14 downloaded from the CCDC.
;
_cell_angle_alpha 90
_cell_angle_beta 105.178(5)
_cell_angle_gamma 90
_cell_formula_units_Z 4
_cell_length_a 10.2360(15)
_cell_length_b 32.920(5)
_cell_length_c 10.7797(14)
_cell_measurement_reflns_used 9811
_cell_measurement_temperature 100(2)
_cell_measurement_theta_max 26.37
_cell_measurement_theta_min 2.52
_cell_volume 3505.7(9)
_computing_cell_refinement 'Saint+ ver. V8.37A (Bruker AXS)'
_computing_data_collection 'APEX2 ver. 2014.9 (Bruker AXS)'
_computing_data_reduction 'Saint+ ver. V8.37A (Bruker AXS)'
_computing_molecular_graphics 'ShelXLe (Huebschle et all, 2011)'
_computing_publication_material 'SHELXL-2014/7 (Sheldrick, 2014)'
_computing_structure_refinement 'SHELXL-2014/7 (Sheldrick, 2014)'
_computing_structure_solution 'SHELXT (Sheldrick, 2014)'
_diffrn_ambient_temperature 100(2)
_diffrn_detector 'CMOS area detector (Photon II)'
_diffrn_detector_area_resol_mean 7.5
_diffrn_measured_fraction_theta_full 0.997
_diffrn_measured_fraction_theta_max 0.997
_diffrn_measurement_device_type 'Bruker D8 Quest'
_diffrn_measurement_method '\f and \w scans'
_diffrn_radiation_monochromator 'multi-layer mirror'
_diffrn_radiation_type MoK\a
_diffrn_radiation_wavelength 0.71073
_diffrn_reflns_av_R_equivalents 0.0534
_diffrn_reflns_av_unetI/netI 0.0337
_diffrn_reflns_Laue_measured_fraction_full 0.997
_diffrn_reflns_Laue_measured_fraction_max 0.997
_diffrn_reflns_limit_h_max 12
_diffrn_reflns_limit_h_min -12
_diffrn_reflns_limit_k_max 40
_diffrn_reflns_limit_k_min -40
_diffrn_reflns_limit_l_max 13
_diffrn_reflns_limit_l_min -13
_diffrn_reflns_number 40576
_diffrn_reflns_point_group_measured_fraction_full 0.997
_diffrn_reflns_point_group_measured_fraction_max 0.997
_diffrn_reflns_theta_full 26.000
_diffrn_reflns_theta_max 26.020
_diffrn_reflns_theta_min 2.152
_diffrn_source 'microfocus sealed tube (Incoatec ImS)'
_exptl_absorpt_coefficient_mu 0.087
_exptl_absorpt_correction_T_max 0.7454
_exptl_absorpt_correction_T_min 0.6440
_exptl_absorpt_correction_type multi-scan
_exptl_absorpt_process_details 'SadAbs 2016/2 (Bruker AXS)'
_exptl_crystal_colour orange
_exptl_crystal_density_diffrn 1.110
_exptl_crystal_description block
_exptl_crystal_F_000 1288
_exptl_crystal_size_max 0.472
_exptl_crystal_size_mid 0.36
_exptl_crystal_size_min 0.292
_refine_diff_density_max 0.317
_refine_diff_density_min -0.237
_refine_diff_density_rms 0.039
_refine_ls_extinction_method none
_refine_ls_goodness_of_fit_ref 1.031
_refine_ls_hydrogen_treatment constr
_refine_ls_matrix_type full
_refine_ls_number_parameters 395
_refine_ls_number_reflns 6894
_refine_ls_number_restraints 0
_refine_ls_restrained_S_all 1.031
_refine_ls_R_factor_all 0.0465
_refine_ls_R_factor_gt 0.0405
_refine_ls_shift/su_max 0.001
_refine_ls_shift/su_mean 0.000
_refine_ls_structure_factor_coef Fsqd
_refine_ls_weighting_details 'w=1/[\s^2^(Fo^2^)+(0.0471P)^2^+1.5500P] where P=(Fo^2^+2Fc^2^)/3'
_refine_ls_weighting_scheme calc
_refine_ls_wR_factor_gt 0.1037
_refine_ls_wR_factor_ref 0.1083
_reflns_Friedel_coverage 0.000
_reflns_number_gt 6080
_reflns_number_total 6894
_reflns_threshold_expression 'I > 2\s(I)'
_cod_data_source_file d0sc02032j2.cif
_cod_data_source_block AlHo148_a
_cod_depositor_comments
;Adding full bibliography for 1558058--1558063.cif.

 Adding full bibliography for 1558058--1558063.cif.
;
_cod_original_cell_volume 3505.8(8)
_cod_original_sg_symbol_H-M 'P 21/n'
_cod_database_code 1558058
_shelx_shelxl_version_number 2014/7
_shelx_space_group_comment
;
The symmetry employed for this shelxl refinement is uniquely defined
by the following loop, which should always be used as a source of
symmetry information in preference to the above space-group names.
They are only intended as comments.
;
_shelx_estimated_absorpt_t_min 0.960
_shelx_estimated_absorpt_t_max 0.975

loop_
_space_group_symop_operation_xyz
'x, y, z'
'-x+1/2, y+1/2, -z+1/2'
'-x, -y, -z'
'x-1/2, -y-1/2, z-1/2'

loop_
_atom_site_label
_atom_site_type_symbol
_atom_site_fract_x
_atom_site_fract_y
_atom_site_fract_z
_atom_site_U_iso_or_equiv
_atom_site_adp_type
_atom_site_occupancy
_atom_site_site_symmetry_order
_atom_site_calc_flag
_atom_site_refinement_flags_posn
_atom_site_refinement_flags_adp
_atom_site_refinement_flags_occupancy
_atom_site_disorder_assembly
_atom_site_disorder_group
Al1 Al 0.79839(4) 0.37329(2) 0.72491(4) 0.02074(11) Uani 1 1 d . . . . .
N1 N 0.90851(11) 0.40555(3) 0.86121(11) 0.0220(2) Uani 1 1 d . . . . .
C1 C 0.79114(13) 0.32830(4) 0.84688(12) 0.0213(3) Uani 1 1 d . . . . .
N2 N 0.80894(11) 0.42681(3) 0.88595(11) 0.0229(2) Uani 1 1 d . . . . .
C2 C 0.87416(14) 0.32813(4) 0.96904(13) 0.0220(3) Uani 1 1 d . . . . .
C3 C 0.99267(13) 0.35618(4) 1.02189(12) 0.0226(3) Uani 1 1 d . . . . .
N3 N 0.70411(11) 0.42234(3) 0.78706(10) 0.0220(2) Uani 1 1 d . . . . .
C4 C 1.00987(13) 0.39246(4) 0.97180(13) 0.0233(3) Uani 1 1 d . . . . .
C5 C 0.68877(15) 0.29397(4) 0.80288(14) 0.0287(3) Uani 1 1 d . . . . .
H5A H 0.6777 0.2892 0.7100 0.034 Uiso 1 1 calc R U . . .
H5AB H 0.7263 0.2688 0.8489 0.034 Uiso 1 1 calc R U . . .
C6 C 0.54957(16) 0.30176(5) 0.82480(16) 0.0358(4) Uani 1 1 d . . . . .
H6A H 0.5118 0.3268 0.7808 0.054 Uiso 1 1 calc R U . . .
H6B H 0.5582 0.3045 0.9171 0.054 Uiso 1 1 calc R U . . .
H6C H 0.4894 0.2790 0.7905 0.054 Uiso 1 1 calc R U . . .
C8 C 0.79668(18) 0.31912(6) 1.17188(15) 0.0389(4) Uani 1 1 d . . . . .
H8A H 0.8579 0.3412 1.2108 0.058 Uiso 1 1 calc R U . . .
H8B H 0.7906 0.2994 1.2384 0.058 Uiso 1 1 calc R U . . .
H8C H 0.7066 0.3302 1.1322 0.058 Uiso 1 1 calc R U . . .
C7 C 0.85131(16) 0.29799(5) 1.06914(14) 0.0310(3) Uani 1 1 d . . . . .
H7A H 0.9379 0.2843 1.1108 0.037 Uiso 1 1 calc R U . . .
H7AB H 0.7862 0.2769 1.0259 0.037 Uiso 1 1 calc R U . . .
C9 C 1.10495(15) 0.34075(5) 1.13466(14) 0.0298(3) Uani 1 1 d . . . . .
H9A H 1.1610 0.3640 1.1757 0.036 Uiso 1 1 calc R U . . .
H9AB H 1.0638 0.3285 1.1993 0.036 Uiso 1 1 calc R U . . .
C10 C 1.19566(17) 0.30940(5) 1.09459(16) 0.0408(4) Uani 1 1 d . . . . .
H10A H 1.1402 0.2868 1.0504 0.061 Uiso 1 1 calc R U . . .
H10B H 1.2619 0.2992 1.1711 0.061 Uiso 1 1 calc R U . . .
H10C H 1.2431 0.3221 1.0366 0.061 Uiso 1 1 calc R U . . .
C13 C 0.91164(13) 0.37747(4) 0.56788(12) 0.0192(3) Uani 1 1 d . . . . .
C12 C 1.1030(2) 0.45432(6) 1.10345(19) 0.0527(5) Uani 1 1 d . . . . .
H12A H 1.1752 0.4746 1.1162 0.079 Uiso 1 1 calc R U . . .
H12B H 1.1024 0.4423 1.1864 0.079 Uiso 1 1 calc R U . . .
H12C H 1.0155 0.4673 1.0657 0.079 Uiso 1 1 calc R U . . .
C11 C 1.12732(15) 0.42141(5) 1.01394(15) 0.0328(3) Uani 1 1 d . . . . .
H11A H 1.1451 0.4343 0.9370 0.039 Uiso 1 1 calc R U . . .
H11B H 1.2091 0.4058 1.0579 0.039 Uiso 1 1 calc R U . . .
C15 C 0.77470(13) 0.32114(4) 0.53369(12) 0.0213(3) Uani 1 1 d . . . . .
H15 H 0.7461 0.2936 0.5263 0.026 Uiso 1 1 calc R U . . .
C16 C 0.68687(13) 0.35444(4) 0.50744(12) 0.0205(3) Uani 1 1 d . . . . .
C17 C 0.77120(13) 0.38947(4) 0.52907(12) 0.0200(3) Uani 1 1 d . . . . .
H17 H 0.7401 0.4169 0.4937 0.024 Uiso 1 1 calc R U . . .
C18 C 1.02151(13) 0.40940(4) 0.56641(13) 0.0226(3) Uani 1 1 d . . . . .
C19 C 0.97385(15) 0.45209(4) 0.59347(15) 0.0284(3) Uani 1 1 d . . . . .
H19A H 1.0455 0.4719 0.5937 0.043 Uiso 1 1 calc R U . . .
H19B H 0.9535 0.4522 0.6774 0.043 Uiso 1 1 calc R U . . .
H19C H 0.8922 0.4593 0.5265 0.043 Uiso 1 1 calc R U . . .
C20 C 1.15873(14) 0.40294(5) 0.66336(14) 0.0286(3) Uani 1 1 d . . . . .
H20A H 1.1989 0.3775 0.6438 0.043 Uiso 1 1 calc R U . . .
H20B H 1.1462 0.4015 0.7503 0.043 Uiso 1 1 calc R U . . .
H20C H 1.2190 0.4256 0.6581 0.043 Uiso 1 1 calc R U . . .
C21 C 1.04163(15) 0.41029(5) 0.42962(14) 0.0293(3) Uani 1 1 d . . . . .
H21A H 0.9550 0.4162 0.3676 0.044 Uiso 1 1 calc R U . . .
H21B H 1.0752 0.3838 0.4098 0.044 Uiso 1 1 calc R U . . .
H21C H 1.1074 0.4314 0.4245 0.044 Uiso 1 1 calc R U . . .
C22 C 1.02711(14) 0.30251(4) 0.60964(13) 0.0238(3) Uani 1 1 d . . . . .
C23 C 0.96859(16) 0.25923(4) 0.59858(17) 0.0349(4) Uani 1 1 d . . . . .
H23A H 0.9167 0.2542 0.5098 0.052 Uiso 1 1 calc R U . . .
H23B H 0.9091 0.2564 0.6560 0.052 Uiso 1 1 calc R U . . .
H23C H 1.0427 0.2395 0.6229 0.052 Uiso 1 1 calc R U . . .
C24 C 1.11904(15) 0.30465(5) 0.51728(15) 0.0303(3) Uani 1 1 d . . . . .
H24A H 1.0648 0.2999 0.4291 0.045 Uiso 1 1 calc R U . . .
H24B H 1.1896 0.2838 0.5409 0.045 Uiso 1 1 calc R U . . .
H24C H 1.1612 0.3316 0.5231 0.045 Uiso 1 1 calc R U . . .
C25 C 1.11054(15) 0.30685(5) 0.74980(14) 0.0311(3) Uani 1 1 d . . . . .
H25A H 1.1834 0.2866 0.7681 0.047 Uiso 1 1 calc R U . . .
H25B H 1.0518 0.3025 0.8073 0.047 Uiso 1 1 calc R U . . .
H25C H 1.1496 0.3342 0.7635 0.047 Uiso 1 1 calc R U . . .
C26 C 0.53457(13) 0.35440(4) 0.44713(13) 0.0230(3) Uani 1 1 d . . . . .
C27 C 0.51017(15) 0.36737(5) 0.30593(14) 0.0315(3) Uani 1 1 d . . . . .
H27A H 0.5515 0.3475 0.2602 0.047 Uiso 1 1 calc R U . . .
H27B H 0.5508 0.3941 0.3018 0.047 Uiso 1 1 calc R U . . .
H27C H 0.4126 0.3688 0.2657 0.047 Uiso 1 1 calc R U . . .
C28 C 0.47379(15) 0.31205(5) 0.45062(14) 0.0302(3) Uani 1 1 d . . . . .
H28A H 0.3764 0.3129 0.4094 0.045 Uiso 1 1 calc R U . . .
H28B H 0.4888 0.3033 0.5401 0.045 Uiso 1 1 calc R U . . .
H28C H 0.5173 0.2929 0.4046 0.045 Uiso 1 1 calc R U . . .
C29 C 0.46247(14) 0.38459(5) 0.51521(15) 0.0312(3) Uani 1 1 d . . . . .
H29A H 0.5015 0.4117 0.5138 0.047 Uiso 1 1 calc R U . . .
H29B H 0.4740 0.3760 0.6045 0.047 Uiso 1 1 calc R U . . .
H29C H 0.3658 0.3853 0.4708 0.047 Uiso 1 1 calc R U . . .
C30 C 0.59121(13) 0.44733(4) 0.79545(13) 0.0225(3) Uani 1 1 d . . . . .
C31 C 0.56241(14) 0.48223(4) 0.71936(13) 0.0253(3) Uani 1 1 d . . . . .
C32 C 0.45401(15) 0.50656(5) 0.72888(14) 0.0308(3) Uani 1 1 d . . . . .
H32 H 0.4329 0.5300 0.6760 0.037 Uiso 1 1 calc R U . . .
C33 C 0.37600(14) 0.49773(5) 0.81279(14) 0.0309(3) Uani 1 1 d . . . . .
C34 C 0.40995(14) 0.46359(5) 0.88952(14) 0.0297(3) Uani 1 1 d . . . . .
H34 H 0.3595 0.4576 0.9497 0.036 Uiso 1 1 calc R U . . .
C35 C 0.51488(14) 0.43771(4) 0.88208(13) 0.0263(3) Uani 1 1 d . . . . .
C36 C 0.54357(18) 0.40083(5) 0.96757(16) 0.0382(4) Uani 1 1 d . . . . .
H36A H 0.4674 0.3819 0.9428 0.057 Uiso 1 1 calc R U . . .
H36B H 0.5559 0.4091 1.0572 0.057 Uiso 1 1 calc R U . . .
H36C H 0.6261 0.3875 0.9583 0.057 Uiso 1 1 calc R U . . .
C37 C 0.64807(16) 0.49416(4) 0.63094(14) 0.0307(3) Uani 1 1 d . . . . .
H37A H 0.6312 0.4753 0.5580 0.046 Uiso 1 1 calc R U . . .
H37B H 0.7439 0.4931 0.6779 0.046 Uiso 1 1 calc R U . . .
H37C H 0.6248 0.5218 0.5993 0.046 Uiso 1 1 calc R U . . .
C38 C 0.25803(17) 0.52418(6) 0.82050(17) 0.0438(4) Uani 1 1 d . . . . .
H38A H 0.2614 0.5497 0.7748 0.066 Uiso 1 1 calc R U . . .
H38B H 0.2629 0.5300 0.9108 0.066 Uiso 1 1 calc R U . . .
H38C H 0.1731 0.5100 0.7809 0.066 Uiso 1 1 calc R U . . .
C14 C 0.91145(13) 0.33366(4) 0.57261(12) 0.0198(3) Uani 1 1 d . . . . .

loop_
_atom_site_aniso_label
_atom_site_aniso_U_11
_atom_site_aniso_U_22
_atom_site_aniso_U_33
_atom_site_aniso_U_23
_atom_site_aniso_U_13
_atom_site_aniso_U_12
Al1 0.0200(2) 0.0243(2) 0.0190(2) 0.00299(15) 0.00709(15) -0.00047(15)
N1 0.0198(6) 0.0224(6) 0.0254(6) 0.0024(4) 0.0088(5) -0.0019(4)
C1 0.0225(6) 0.0210(6) 0.0222(6) -0.0005(5) 0.0090(5) -0.0010(5)
N2 0.0226(6) 0.0209(5) 0.0260(6) 0.0017(4) 0.0078(5) -0.0028(4)
C2 0.0248(7) 0.0200(6) 0.0225(6) 0.0009(5) 0.0086(5) 0.0012(5)
C3 0.0203(7) 0.0273(7) 0.0202(6) -0.0022(5) 0.0053(5) 0.0021(5)
N3 0.0218(6) 0.0232(6) 0.0219(5) 0.0015(4) 0.0071(4) 0.0008(4)
C4 0.0182(6) 0.0301(7) 0.0228(6) -0.0022(5) 0.0070(5) -0.0022(5)
C5 0.0335(8) 0.0279(7) 0.0242(7) 0.0007(6) 0.0070(6) -0.0079(6)
C6 0.0336(8) 0.0402(9) 0.0349(8) -0.0019(7) 0.0114(7) -0.0131(7)
C8 0.0413(9) 0.0526(10) 0.0248(7) 0.0064(7) 0.0123(7) -0.0065(8)
C7 0.0384(8) 0.0288(7) 0.0244(7) 0.0058(6) 0.0060(6) -0.0053(6)
C9 0.0274(7) 0.0341(8) 0.0246(7) -0.0011(6) 0.0012(6) 0.0039(6)
C10 0.0371(9) 0.0451(9) 0.0338(8) -0.0027(7) -0.0024(7) 0.0175(7)
C13 0.0183(6) 0.0225(6) 0.0180(6) -0.0016(5) 0.0068(5) -0.0002(5)
C12 0.0633(13) 0.0488(11) 0.0482(11) -0.0154(9) 0.0183(9) -0.0295(9)
C11 0.0261(7) 0.0426(9) 0.0293(7) -0.0010(6) 0.0064(6) -0.0124(6)
C15 0.0226(7) 0.0211(6) 0.0214(6) -0.0014(5) 0.0080(5) -0.0023(5)
C16 0.0202(7) 0.0258(7) 0.0169(6) -0.0012(5) 0.0069(5) -0.0017(5)
C17 0.0203(6) 0.0222(6) 0.0180(6) -0.0006(5) 0.0059(5) 0.0013(5)
C18 0.0216(7) 0.0241(7) 0.0236(7) -0.0010(5) 0.0087(5) -0.0030(5)
C19 0.0315(8) 0.0219(7) 0.0346(8) -0.0001(6) 0.0135(6) -0.0051(6)
C20 0.0222(7) 0.0330(8) 0.0301(7) -0.0044(6) 0.0063(6) -0.0059(6)
C21 0.0286(7) 0.0354(8) 0.0269(7) 0.0014(6) 0.0128(6) -0.0045(6)
C22 0.0225(7) 0.0237(7) 0.0273(7) 0.0000(5) 0.0101(6) 0.0039(5)
C23 0.0332(8) 0.0235(7) 0.0503(9) 0.0027(7) 0.0148(7) 0.0052(6)
C24 0.0292(8) 0.0307(8) 0.0352(8) -0.0015(6) 0.0163(6) 0.0072(6)
C25 0.0276(8) 0.0370(8) 0.0287(7) 0.0053(6) 0.0074(6) 0.0098(6)
C26 0.0176(6) 0.0301(7) 0.0212(6) -0.0005(5) 0.0048(5) -0.0010(5)
C27 0.0232(7) 0.0458(9) 0.0236(7) 0.0034(6) 0.0027(6) -0.0009(6)
C28 0.0217(7) 0.0368(8) 0.0306(7) -0.0012(6) 0.0041(6) -0.0077(6)
C29 0.0198(7) 0.0411(8) 0.0331(8) -0.0051(6) 0.0076(6) 0.0023(6)
C30 0.0211(6) 0.0234(7) 0.0225(6) -0.0040(5) 0.0052(5) 0.0005(5)
C31 0.0269(7) 0.0273(7) 0.0216(6) -0.0028(5) 0.0060(5) 0.0029(6)
C32 0.0337(8) 0.0314(8) 0.0255(7) -0.0037(6) 0.0045(6) 0.0093(6)
C33 0.0227(7) 0.0398(8) 0.0279(7) -0.0143(6) 0.0024(6) 0.0035(6)
C34 0.0223(7) 0.0391(8) 0.0295(7) -0.0115(6) 0.0100(6) -0.0072(6)
C35 0.0249(7) 0.0289(7) 0.0256(7) -0.0055(6) 0.0073(6) -0.0055(6)
C36 0.0484(10) 0.0323(8) 0.0411(9) 0.0019(7) 0.0248(8) -0.0049(7)
C37 0.0399(9) 0.0266(7) 0.0285(7) 0.0045(6) 0.0141(6) 0.0076(6)
C38 0.0285(8) 0.0598(11) 0.0410(9) -0.0180(8) 0.0053(7) 0.0120(8)
C14 0.0204(6) 0.0224(6) 0.0183(6) -0.0010(5) 0.0080(5) 0.0009(5)

loop_
_atom_type_symbol
_atom_type_description
_atom_type_scat_dispersion_real
_atom_type_scat_dispersion_imag
_atom_type_scat_source
C C 0.0033 0.0016 'International Tables Vol C Tables 4.2.6.8 and 6.1.1.4'
H H 0.0000 0.0000 'International Tables Vol C Tables 4.2.6.8 and 6.1.1.4'
N N 0.0061 0.0033 'International Tables Vol C Tables 4.2.6.8 and 6.1.1.4'
Al Al 0.0645 0.0514 'International Tables Vol C Tables 4.2.6.8 and 6.1.1.4'

loop_
_exptl_crystal_face_index_h
_exptl_crystal_face_index_k
_exptl_crystal_face_index_l
_exptl_crystal_face_perp_dist
1.00 -1.00 1.00 0.2040
-1.00 1.00 -1.00 0.2150
1.00 0.00 1.00 0.2150
-1.00 0.00 -1.00 0.2290
1.00 0.00 0.00 0.2140
-1.00 0.00 0.00 0.1460
1.00 -1.00 -1.00 0.1590
-1.00 1.00 1.00 0.1810
0.00 1.00 1.00 0.2330
0.00 1.00 -1.00 0.2660
-1.00 -1.00 0.00 0.1340
1.00 1.00 0.00 0.1990
-1.00 0.00 1.00 0.1570
0.00 -1.00 0.00 0.1000
0.00 1.00 0.00 0.1460
1.00 0.00 -1.00 0.1800
0.00 -1.00 -1.00 0.2690

loop_
_geom_angle_atom_site_label_1
_geom_angle_atom_site_label_2
_geom_angle_atom_site_label_3
_geom_angle
_geom_angle_site_symmetry_1
_geom_angle_site_symmetry_3
_geom_angle_publ_flag
N1 Al1 C1 91.26(5) . . ?
N1 Al1 N3 63.46(5) . . ?
C1 Al1 N3 105.29(5) . . ?
N1 Al1 C17 121.31(5) . . ?
C1 Al1 C17 145.44(6) . . ?
N3 Al1 C17 100.05(5) . . ?
N1 Al1 C13 102.87(5) . . ?
C1 Al1 C13 130.13(5) . . ?
N3 Al1 C13 123.93(5) . . ?
C17 Al1 C13 37.90(5) . . ?
N1 Al1 C16 157.23(5) . . ?
C1 Al1 C16 111.15(5) . . ?
N3 Al1 C16 111.87(5) . . ?
C17 Al1 C16 35.94(5) . . ?
C13 Al1 C16 59.89(5) . . ?
N2 N1 C4 114.99(11) . . ?
N2 N1 Al1 96.79(8) . . ?
C4 N1 Al1 128.66(9) . . ?
C2 C1 C5 119.86(12) . . ?
C2 C1 Al1 121.12(10) . . ?
C5 C1 Al1 119.01(9) . . ?
N3 N2 N1 106.73(11) . . ?
C1 C2 C3 126.51(12) . . ?
C1 C2 C7 120.75(12) . . ?
C3 C2 C7 112.73(11) . . ?
C4 C3 C2 124.69(12) . . ?
C4 C3 C9 117.82(12) . . ?
C2 C3 C9 117.36(12) . . ?
N2 N3 C30 112.65(11) . . ?
N2 N3 Al1 89.94(8) . . ?
C30 N3 Al1 155.65(9) . . ?
C3 C4 N1 117.52(12) . . ?
C3 C4 C11 128.30(13) . . ?
N1 C4 C11 114.13(12) . . ?
C6 C5 C1 114.79(12) . . ?
C6 C5 H5A 108.6 . . ?
C1 C5 H5A 108.6 . . ?
C6 C5 H5AB 108.6 . . ?
C1 C5 H5AB 108.6 . . ?
H5A C5 H5AB 107.5 . . ?
C5 C6 H6A 109.5 . . ?
C5 C6 H6B 109.5 . . ?
H6A C6 H6B 109.5 . . ?
C5 C6 H6C 109.5 . . ?
H6A C6 H6C 109.5 . . ?
H6B C6 H6C 109.5 . . ?
C7 C8 H8A 109.5 . . ?
C7 C8 H8B 109.5 . . ?
H8A C8 H8B 109.5 . . ?
C7 C8 H8C 109.5 . . ?
H8A C8 H8C 109.5 . . ?
H8B C8 H8C 109.5 . . ?
C2 C7 C8 111.58(12) . . ?
C2 C7 H7A 109.3 . . ?
C8 C7 H7A 109.3 . . ?
C2 C7 H7AB 109.3 . . ?
C8 C7 H7AB 109.3 . . ?
H7A C7 H7AB 108.0 . . ?
C10 C9 C3 112.80(12) . . ?
C10 C9 H9A 109.0 . . ?
C3 C9 H9A 109.0 . . ?
C10 C9 H9AB 109.0 . . ?
C3 C9 H9AB 109.0 . . ?
H9A C9 H9AB 107.8 . . ?
C9 C10 H10A 109.5 . . ?
C9 C10 H10B 109.5 . . ?
H10A C10 H10B 109.5 . . ?
C9 C10 H10C 109.5 . . ?
H10A C10 H10C 109.5 . . ?
H10B C10 H10C 109.5 . . ?
C17 C13 C14 105.86(11) . . ?
C17 C13 C18 118.97(11) . . ?
C14 C13 C18 133.55(11) . . ?
C17 C13 Al1 64.70(7) . . ?
C14 C13 Al1 84.74(7) . . ?
C18 C13 Al1 124.02(8) . . ?
C11 C12 H12A 109.5 . . ?
C11 C12 H12B 109.5 . . ?
H12A C12 H12B 109.5 . . ?
C11 C12 H12C 109.5 . . ?
H12A C12 H12C 109.5 . . ?
H12B C12 H12C 109.5 . . ?
C4 C11 C12 113.13(13) . . ?
C4 C11 H11A 109.0 . . ?
C12 C11 H11A 109.0 . . ?
C4 C11 H11B 109.0 . . ?
C12 C11 H11B 109.0 . . ?
H11A C11 H11B 107.8 . . ?
C16 C15 C14 111.44(12) . . ?
C16 C15 H15 124.3 . . ?
C14 C15 H15 124.3 . . ?
C15 C16 C17 105.77(11) . . ?
C15 C16 C26 128.11(12) . . ?
C17 C16 C26 125.42(12) . . ?
C15 C16 Al1 83.64(8) . . ?
C17 C16 Al1 61.20(7) . . ?
C26 C16 Al1 125.98(9) . . ?
C16 C17 C13 109.96(11) . . ?
C16 C17 Al1 82.86(8) . . ?
C13 C17 Al1 77.40(7) . . ?
C16 C17 H17 123.5 . . ?
C13 C17 H17 123.5 . . ?
Al1 C17 H17 123.5 . . ?
C20 C18 C19 106.08(11) . . ?
C20 C18 C21 109.11(11) . . ?
C19 C18 C21 106.97(11) . . ?
C20 C18 C13 116.09(11) . . ?
C19 C18 C13 110.60(11) . . ?
C21 C18 C13 107.65(11) . . ?
C18 C19 H19A 109.5 . . ?
C18 C19 H19B 109.5 . . ?
H19A C19 H19B 109.5 . . ?
C18 C19 H19C 109.5 . . ?
H19A C19 H19C 109.5 . . ?
H19B C19 H19C 109.5 . . ?
C18 C20 H20A 109.5 . . ?
C18 C20 H20B 109.5 . . ?
H20A C20 H20B 109.5 . . ?
C18 C20 H20C 109.5 . . ?
H20A C20 H20C 109.5 . . ?
H20B C20 H20C 109.5 . . ?
C18 C21 H21A 109.5 . . ?
C18 C21 H21B 109.5 . . ?
H21A C21 H21B 109.5 . . ?
C18 C21 H21C 109.5 . . ?
H21A C21 H21C 109.5 . . ?
H21B C21 H21C 109.5 . . ?
C25 C22 C14 112.68(11) . . ?
C25 C22 C23 105.51(12) . . ?
C14 C22 C23 109.87(11) . . ?
C25 C22 C24 110.81(12) . . ?
C14 C22 C24 111.15(11) . . ?
C23 C22 C24 106.48(12) . . ?
C22 C23 H23A 109.5 . . ?
C22 C23 H23B 109.5 . . ?
H23A C23 H23B 109.5 . . ?
C22 C23 H23C 109.5 . . ?
H23A C23 H23C 109.5 . . ?
H23B C23 H23C 109.5 . . ?
C22 C24 H24A 109.5 . . ?
C22 C24 H24B 109.5 . . ?
H24A C24 H24B 109.5 . . ?
C22 C24 H24C 109.5 . . ?
H24A C24 H24C 109.5 . . ?
H24B C24 H24C 109.5 . . ?
C22 C25 H25A 109.5 . . ?
C22 C25 H25B 109.5 . . ?
H25A C25 H25B 109.5 . . ?
C22 C25 H25C 109.5 . . ?
H25A C25 H25C 109.5 . . ?
H25B C25 H25C 109.5 . . ?
C16 C26 C28 111.54(11) . . ?
C16 C26 C29 111.22(11) . . ?
C28 C26 C29 109.18(12) . . ?
C16 C26 C27 107.76(11) . . ?
C28 C26 C27 108.39(12) . . ?
C29 C26 C27 108.66(12) . . ?
C26 C27 H27A 109.5 . . ?
C26 C27 H27B 109.5 . . ?
H27A C27 H27B 109.5 . . ?
C26 C27 H27C 109.5 . . ?
H27A C27 H27C 109.5 . . ?
H27B C27 H27C 109.5 . . ?
C26 C28 H28A 109.5 . . ?
C26 C28 H28B 109.5 . . ?
H28A C28 H28B 109.5 . . ?
C26 C28 H28C 109.5 . . ?
H28A C28 H28C 109.5 . . ?
H28B C28 H28C 109.5 . . ?
C26 C29 H29A 109.5 . . ?
C26 C29 H29B 109.5 . . ?
H29A C29 H29B 109.5 . . ?
C26 C29 H29C 109.5 . . ?
H29A C29 H29C 109.5 . . ?
H29B C29 H29C 109.5 . . ?
C31 C30 C35 120.54(12) . . ?
C31 C30 N3 118.82(12) . . ?
C35 C30 N3 120.60(12) . . ?
C32 C31 C30 118.61(13) . . ?
C32 C31 C37 120.21(13) . . ?
C30 C31 C37 121.16(12) . . ?
C33 C32 C31 122.25(14) . . ?
C33 C32 H32 118.9 . . ?
C31 C32 H32 118.9 . . ?
C34 C33 C32 117.58(13) . . ?
C34 C33 C38 120.99(15) . . ?
C32 C33 C38 121.43(15) . . ?
C33 C34 C35 122.69(14) . . ?
C33 C34 H34 118.7 . . ?
C35 C34 H34 118.7 . . ?
C34 C35 C30 118.28(13) . . ?
C34 C35 C36 119.27(13) . . ?
C30 C35 C36 122.45(13) . . ?
C35 C36 H36A 109.5 . . ?
C35 C36 H36B 109.5 . . ?
H36A C36 H36B 109.5 . . ?
C35 C36 H36C 109.5 . . ?
H36A C36 H36C 109.5 . . ?
H36B C36 H36C 109.5 . . ?
C31 C37 H37A 109.5 . . ?
C31 C37 H37B 109.5 . . ?
H37A C37 H37B 109.5 . . ?
C31 C37 H37C 109.5 . . ?
H37A C37 H37C 109.5 . . ?
H37B C37 H37C 109.5 . . ?
C33 C38 H38A 109.5 . . ?
C33 C38 H38B 109.5 . . ?
H38A C38 H38B 109.5 . . ?
C33 C38 H38C 109.5 . . ?
H38A C38 H38C 109.5 . . ?
H38B C38 H38C 109.5 . . ?
C15 C14 C13 106.94(11) . . ?
C15 C14 C22 121.19(12) . . ?
C13 C14 C22 131.87(12) . . ?

loop_
_geom_bond_atom_site_label_1
_geom_bond_atom_site_label_2
_geom_bond_distance
_geom_bond_site_symmetry_2
_geom_bond_publ_flag
Al1 N1 1.9210(12) . ?
Al1 C1 1.9947(14) . ?
Al1 N3 2.0800(12) . ?
Al1 C17 2.1237(13) . ?
Al1 C13 2.2924(13) . ?
Al1 C16 2.4047(13) . ?
N1 N2 1.3198(16) . ?
N1 C4 1.4268(17) . ?
C1 C2 1.3676(19) . ?
C1 C5 1.5299(19) . ?
N2 N3 1.3079(16) . ?
C2 C3 1.5124(19) . ?
C2 C7 1.5282(19) . ?
C3 C4 1.341(2) . ?
C3 C9 1.5248(19) . ?
N3 C30 1.4404(17) . ?
C4 C11 1.5079(19) . ?
C5 C6 1.526(2) . ?
C5 H5A 0.9900 . ?
C5 H5AB 0.9900 . ?
C6 H6A 0.9800 . ?
C6 H6B 0.9800 . ?
C6 H6C 0.9800 . ?
C8 C7 1.532(2) . ?
C8 H8A 0.9800 . ?
C8 H8B 0.9800 . ?
C8 H8C 0.9800 . ?
C7 H7A 0.9900 . ?
C7 H7AB 0.9900 . ?
C9 C10 1.524(2) . ?
C9 H9A 0.9900 . ?
C9 H9AB 0.9900 . ?
C10 H10A 0.9800 . ?
C10 H10B 0.9800 . ?
C10 H10C 0.9800 . ?
C13 C17 1.4431(18) . ?
C13 C14 1.4431(18) . ?
C13 C18 1.5424(18) . ?
C12 C11 1.514(2) . ?
C12 H12A 0.9800 . ?
C12 H12B 0.9800 . ?
C12 H12C 0.9800 . ?
C11 H11A 0.9900 . ?
C11 H11B 0.9900 . ?
C15 C16 1.3988(19) . ?
C15 C14 1.4134(18) . ?
C15 H15 0.9500 . ?
C16 C17 1.4226(18) . ?
C16 C26 1.5239(18) . ?
C17 H17 1.0000 . ?
C18 C20 1.5302(19) . ?
C18 C19 1.5405(19) . ?
C18 C21 1.5416(18) . ?
C19 H19A 0.9800 . ?
C19 H19B 0.9800 . ?
C19 H19C 0.9800 . ?
C20 H20A 0.9800 . ?
C20 H20B 0.9800 . ?
C20 H20C 0.9800 . ?
C21 H21A 0.9800 . ?
C21 H21B 0.9800 . ?
C21 H21C 0.9800 . ?
C22 C25 1.535(2) . ?
C22 C14 1.5379(18) . ?
C22 C23 1.538(2) . ?
C22 C24 1.5403(19) . ?
C23 H23A 0.9800 . ?
C23 H23B 0.9800 . ?
C23 H23C 0.9800 . ?
C24 H24A 0.9800 . ?
C24 H24B 0.9800 . ?
C24 H24C 0.9800 . ?
C25 H25A 0.9800 . ?
C25 H25B 0.9800 . ?
C25 H25C 0.9800 . ?
C26 C28 1.531(2) . ?
C26 C29 1.5344(19) . ?
C26 C27 1.5370(19) . ?
C27 H27A 0.9800 . ?
C27 H27B 0.9800 . ?
C27 H27C 0.9800 . ?
C28 H28A 0.9800 . ?
C28 H28B 0.9800 . ?
C28 H28C 0.9800 . ?
C29 H29A 0.9800 . ?
C29 H29B 0.9800 . ?
C29 H29C 0.9800 . ?
C30 C31 1.398(2) . ?
C30 C35 1.4018(19) . ?
C31 C32 1.394(2) . ?
C31 C37 1.506(2) . ?
C32 C33 1.385(2) . ?
C32 H32 0.9500 . ?
C33 C34 1.385(2) . ?
C33 C38 1.508(2) . ?
C34 C35 1.390(2) . ?
C34 H34 0.9500 . ?
C35 C36 1.506(2) . ?
C36 H36A 0.9800 . ?
C36 H36B 0.9800 . ?
C36 H36C 0.9800 . ?
C37 H37A 0.9800 . ?
C37 H37B 0.9800 . ?
C37 H37C 0.9800 . ?
C38 H38A 0.9800 . ?
C38 H38B 0.9800 . ?
C38 H38C 0.9800 . ?

loop_
_geom_torsion_atom_site_label_1
_geom_torsion_atom_site_label_2
_geom_torsion_atom_site_label_3
_geom_torsion_atom_site_label_4
_geom_torsion
_geom_torsion_site_symmetry_1
_geom_torsion_site_symmetry_2
_geom_torsion_site_symmetry_3
_geom_torsion_site_symmetry_4
_geom_torsion_publ_flag
C4 N1 N2 N3 -155.11(11) . . . . ?
Al1 N1 N2 N3 -16.55(10) . . . . ?
C5 C1 C2 C3 171.04(12) . . . . ?
Al1 C1 C2 C3 -10.13(19) . . . . ?
C5 C1 C2 C7 -9.86(19) . . . . ?
Al1 C1 C2 C7 168.98(10) . . . . ?
C1 C2 C3 C4 21.2(2) . . . . ?
C7 C2 C3 C4 -157.97(13) . . . . ?
C1 C2 C3 C9 -154.49(13) . . . . ?
C7 C2 C3 C9 26.34(16) . . . . ?
N1 N2 N3 C30 -174.18(10) . . . . ?
N1 N2 N3 Al1 15.14(9) . . . . ?
C2 C3 C4 N1 0.4(2) . . . . ?
C9 C3 C4 N1 176.10(11) . . . . ?
C2 C3 C4 C11 -176.82(13) . . . . ?
C9 C3 C4 C11 -1.1(2) . . . . ?
N2 N1 C4 C3 90.41(15) . . . . ?
Al1 N1 C4 C3 -32.27(17) . . . . ?
N2 N1 C4 C11 -91.95(14) . . . . ?
Al1 N1 C4 C11 145.36(11) . . . . ?
C2 C1 C5 C6 90.93(16) . . . . ?
Al1 C1 C5 C6 -87.93(14) . . . . ?
C1 C2 C7 C8 -108.51(15) . . . . ?
C3 C2 C7 C8 70.72(16) . . . . ?
C4 C3 C9 C10 -100.88(16) . . . . ?
C2 C3 C9 C10 75.11(17) . . . . ?
C3 C4 C11 C12 -96.06(19) . . . . ?
N1 C4 C11 C12 86.62(16) . . . . ?
C14 C15 C16 C17 0.70(14) . . . . ?
C14 C15 C16 C26 171.46(12) . . . . ?
C14 C15 C16 Al1 -56.94(10) . . . . ?
C15 C16 C17 C13 0.44(14) . . . . ?
C26 C16 C17 C13 -170.65(11) . . . . ?
Al1 C16 C17 C13 73.77(9) . . . . ?
C15 C16 C17 Al1 -73.34(9) . . . . ?
C26 C16 C17 Al1 115.58(12) . . . . ?
C14 C13 C17 C16 -1.35(14) . . . . ?
C18 C13 C17 C16 166.05(11) . . . . ?
Al1 C13 C17 C16 -77.49(9) . . . . ?
C14 C13 C17 Al1 76.13(9) . . . . ?
C18 C13 C17 Al1 -116.47(11) . . . . ?
C17 C13 C18 C20 151.35(12) . . . . ?
C14 C13 C18 C20 -45.5(2) . . . . ?
Al1 C13 C18 C20 73.81(14) . . . . ?
C17 C13 C18 C19 30.46(16) . . . . ?
C14 C13 C18 C19 -166.37(13) . . . . ?
Al1 C13 C18 C19 -47.08(14) . . . . ?
C17 C13 C18 C21 -86.08(14) . . . . ?
C14 C13 C18 C21 77.09(17) . . . . ?
Al1 C13 C18 C21 -163.62(9) . . . . ?
C15 C16 C26 C28 16.61(18) . . . . ?
C17 C16 C26 C28 -174.32(12) . . . . ?
Al1 C16 C26 C28 -96.69(13) . . . . ?
C15 C16 C26 C29 138.76(14) . . . . ?
C17 C16 C26 C29 -52.16(17) . . . . ?
Al1 C16 C26 C29 25.46(16) . . . . ?
C15 C16 C26 C27 -102.24(15) . . . . ?
C17 C16 C26 C27 66.83(16) . . . . ?
Al1 C16 C26 C27 144.46(10) . . . . ?
N2 N3 C30 C31 104.48(14) . . . . ?
Al1 N3 C30 C31 -98.7(2) . . . . ?
N2 N3 C30 C35 -73.01(16) . . . . ?
Al1 N3 C30 C35 83.8(2) . . . . ?
C35 C30 C31 C32 -1.8(2) . . . . ?
N3 C30 C31 C32 -179.28(12) . . . . ?
C35 C30 C31 C37 176.74(13) . . . . ?
N3 C30 C31 C37 -0.8(2) . . . . ?
C30 C31 C32 C33 1.3(2) . . . . ?
C37 C31 C32 C33 -177.24(14) . . . . ?
C31 C32 C33 C34 0.6(2) . . . . ?
C31 C32 C33 C38 -179.25(14) . . . . ?
C32 C33 C34 C35 -2.2(2) . . . . ?
C38 C33 C34 C35 177.72(14) . . . . ?
C33 C34 C35 C30 1.7(2) . . . . ?
C33 C34 C35 C36 -178.97(14) . . . . ?
C31 C30 C35 C34 0.4(2) . . . . ?
N3 C30 C35 C34 177.80(12) . . . . ?
C31 C30 C35 C36 -178.97(14) . . . . ?
N3 C30 C35 C36 -1.5(2) . . . . ?
C16 C15 C14 C13 -1.54(14) . . . . ?
C16 C15 C14 C22 178.66(11) . . . . ?
C17 C13 C14 C15 1.72(13) . . . . ?
C18 C13 C14 C15 -163.01(13) . . . . ?
Al1 C13 C14 C15 63.53(9) . . . . ?
C17 C13 C14 C22 -178.52(13) . . . . ?
C18 C13 C14 C22 16.8(2) . . . . ?
Al1 C13 C14 C22 -116.70(13) . . . . ?
C25 C22 C14 C15 -118.13(14) . . . . ?
C23 C22 C14 C15 -0.79(17) . . . . ?
C24 C22 C14 C15 116.81(14) . . . . ?
C25 C22 C14 C13 62.14(18) . . . . ?
C23 C22 C14 C13 179.48(13) . . . . ?
C24 C22 C14 C13 -62.93(18) . . . . ?
